data_7054589
loop_
_publ_author_name
'Harding, David J.'
'Phonsri, Wasinee'
'Harding, Phimphaka'
'Sirirak, Jitnapa'
'Tangtirungrotechai, Yuthana'
'Webster, Richard D.'
'Adams, Harry'

_publ_section_title
;
 Copper hydrotris(3,5-diphenylpyrazolyl)borate dithiocarbamates: mimicking
 green copper proteins
;
_journal_issue 2
_journal_name_full 'New J. Chem.'
_journal_page_first 1498
_journal_paper_doi 10.1039/C4NJ01298D
_journal_volume 39
_journal_year 2015
_chemical_formula_moiety 'C50 H44 B Cu N7 S2'
_chemical_formula_sum 'C50 H44 B Cu N7 S2'
_chemical_formula_weight 881.39
_chemical_name_systematic
; 
 ? 
;
_space_group_IT_number 14
_symmetry_cell_setting monoclinic
_symmetry_space_group_name_Hall '-P 2ybc'
_symmetry_space_group_name_H-M 'P 1 21/c 1'
_atom_sites_solution_hydrogens geom
_atom_sites_solution_primary direct
_atom_sites_solution_secondary difmap
_audit_creation_method SHELXL-97
_audit_update_record
;
2014-11-17 deposited with the CCDC.
2014-12-11 downloaded from the CCDC.
;
_cell_angle_alpha 90.00
_cell_angle_beta 104.037(3)
_cell_angle_gamma 90.00
_cell_formula_units_Z 4
_cell_length_a 13.9619(7)
_cell_length_b 25.3276(14)
_cell_length_c 12.5670(6)
_cell_measurement_reflns_used 4477
_cell_measurement_temperature 100(2)
_cell_measurement_theta_max 24.12
_cell_measurement_theta_min 2.53
_cell_volume 4311.3(4)
_computing_cell_refinement 'Bruker SAINT'
_computing_data_collection 'Bruker APEX2'
_computing_data_reduction 'Bruker SAINT'
_computing_molecular_graphics 'Bruker SHELXTL'
_computing_publication_material 'Bruker SHELXTL'
_computing_structure_refinement 'SHELXL-97 (Sheldrick, 2008)'
_computing_structure_solution 'SHELXS-97 (Sheldrick, 2008)'
_diffrn_ambient_temperature 100(2)
_diffrn_measured_fraction_theta_full 0.999
_diffrn_measured_fraction_theta_max 0.994
_diffrn_measurement_device_type 'Bruker APEX-II CCD'
_diffrn_measurement_method '\f and \w scans'
_diffrn_radiation_monochromator graphite
_diffrn_radiation_source 'fine-focus sealed tube'
_diffrn_radiation_type MoK\a
_diffrn_radiation_wavelength 0.71073
_diffrn_reflns_av_R_equivalents 0.0899
_diffrn_reflns_av_sigmaI/netI 0.1105
_diffrn_reflns_limit_h_max 17
_diffrn_reflns_limit_h_min -18
_diffrn_reflns_limit_k_max 32
_diffrn_reflns_limit_k_min -32
_diffrn_reflns_limit_l_max 16
_diffrn_reflns_limit_l_min -16
_diffrn_reflns_number 40791
_diffrn_reflns_theta_full 25.00
_diffrn_reflns_theta_max 27.42
_diffrn_reflns_theta_min 1.50
_exptl_absorpt_coefficient_mu 0.649
_exptl_absorpt_correction_T_max 0.9808
_exptl_absorpt_correction_T_min 0.7953
_exptl_absorpt_correction_type multi-scan
_exptl_absorpt_process_details sadabs
_exptl_crystal_colour green
_exptl_crystal_density_diffrn 1.358
_exptl_crystal_density_method 'not measured'
_exptl_crystal_description Plate
_exptl_crystal_F_000 1836
_exptl_crystal_size_max 0.37
_exptl_crystal_size_mid 0.24
_exptl_crystal_size_min 0.03
_refine_diff_density_max 1.245
_refine_diff_density_min -0.963
_refine_diff_density_rms 0.183
_refine_ls_extinction_method none
_refine_ls_goodness_of_fit_ref 0.987
_refine_ls_hydrogen_treatment constr
_refine_ls_matrix_type full
_refine_ls_number_parameters 552
_refine_ls_number_reflns 9752
_refine_ls_number_restraints 0
_refine_ls_restrained_S_all 0.987
_refine_ls_R_factor_all 0.1307
_refine_ls_R_factor_gt 0.0601
_refine_ls_shift/su_max 0.001
_refine_ls_shift/su_mean 0.000
_refine_ls_structure_factor_coef Fsqd
_refine_ls_weighting_details 'calc w=1/[\s^2^(Fo^2^)+(0.0928P)^2^+0.0000P] where P=(Fo^2^+2Fc^2^)/3'
_refine_ls_weighting_scheme calc
_refine_ls_wR_factor_gt 0.1397
_refine_ls_wR_factor_ref 0.1773
_reflns_number_gt 5476
_reflns_number_total 9752
_reflns_threshold_expression >2sigma(I)
_cod_data_source_file c4nj01298d2.cif
_cod_data_source_block ws1rob2_0m
_cod_depositor_comments
;
The following automatic conversions were performed:

'_symmetry_cell_setting' value 'Monoclinic' changed to 'monoclinic'
according to
/usr/data/users/saulius/crontab/automatic-downloads/rss-feeds/RSC/lib/dictionaries/cif_core.dic
dictionary named 'cif_core.dic' version 2.4.2 from 2011-04-26.

Automatic conversion script
Id: cif_fix_values 2935 2014-11-11 08:27:57Z andrius 

 Adding full bibliography for 7054589--7054591.cif.
;
_cod_original_sg_symbol_H-M P2(1)/c
_cod_database_code 7054589

loop_
_symmetry_equiv_pos_as_xyz
'x, y, z'
'-x, y+1/2, -z+1/2'
'-x, -y, -z'
'x, -y-1/2, z-1/2'

loop_
_atom_site_label
_atom_site_type_symbol
_atom_site_fract_x
_atom_site_fract_y
_atom_site_fract_z
_atom_site_U_iso_or_equiv
_atom_site_adp_type
_atom_site_occupancy
_atom_site_symmetry_multiplicity
_atom_site_calc_flag
_atom_site_refinement_flags
Cu1 Cu 0.73094(3) 0.868840(19) 0.82480(3) 0.02248(15) Uani 1 1 d .
S1 S 0.88949(7) 0.83852(4) 0.83065(8) 0.0276(3) Uani 1 1 d .
S2 S 0.80795(7) 0.86527(4) 1.01129(8) 0.0269(3) Uani 1 1 d .
B1 B 0.5408(3) 0.86109(17) 0.6381(3) 0.0210(10) Uani 1 1 d .
H1 H 0.4793 0.8607 0.5777 0.025 Uiso 1 1 calc R
N1 N 0.6499(2) 0.79501(13) 0.7594(2) 0.0227(7) Uani 1 1 d .
N2 N 0.5719(2) 0.80437(12) 0.6710(2) 0.0205(7) Uani 1 1 d .
N3 N 0.5978(2) 0.90082(12) 0.8284(2) 0.0215(7) Uani 1 1 d .
N4 N 0.5209(2) 0.89100(12) 0.7386(2) 0.0209(7) Uani 1 1 d .
N5 N 0.7091(2) 0.90341(12) 0.6736(2) 0.0222(7) Uani 1 1 d .
N6 N 0.6229(2) 0.89105(12) 0.5995(2) 0.0211(7) Uani 1 1 d .
N7 N 0.9912(3) 0.82634(15) 1.0378(3) 0.0379(9) Uani 1 1 d .
C1 C 0.5434(3) 0.75846(15) 0.6151(3) 0.0214(8) Uani 1 1 d .
C2 C 0.6045(3) 0.71886(16) 0.6694(3) 0.0264(9) Uani 1 1 d .
H2 H 0.6031 0.6826 0.6502 0.032 Uiso 1 1 calc R
C3 C 0.6681(3) 0.74327(15) 0.7580(3) 0.0218(8) Uani 1 1 d .
C4 C 0.5576(3) 0.92399(15) 0.9042(3) 0.0232(9) Uani 1 1 d .
C5 C 0.4562(3) 0.92783(15) 0.8653(3) 0.0248(9) Uani 1 1 d .
H5 H 0.4108 0.9418 0.9034 0.030 Uiso 1 1 calc R
C6 C 0.4341(3) 0.90735(15) 0.7600(3) 0.0231(9) Uani 1 1 d .
C7 C 0.7560(3) 0.93856(15) 0.6252(3) 0.0202(8) Uani 1 1 d .
C8 C 0.7011(3) 0.94866(16) 0.5195(3) 0.0253(9) Uani 1 1 d .
H8 H 0.7184 0.9716 0.4673 0.030 Uiso 1 1 calc R
C9 C 0.6164(3) 0.91879(15) 0.5050(3) 0.0221(9) Uani 1 1 d .
C10 C 0.4592(3) 0.75406(15) 0.5181(3) 0.0239(9) Uani 1 1 d .
C11 C 0.3669(3) 0.77582(16) 0.5146(3) 0.0269(9) Uani 1 1 d .
H11 H 0.3561 0.7940 0.5768 0.032 Uiso 1 1 calc R
C12 C 0.2906(3) 0.77111(17) 0.4207(3) 0.0305(10) Uani 1 1 d .
H12 H 0.2280 0.7863 0.4190 0.037 Uiso 1 1 calc R
C13 C 0.3048(3) 0.74463(17) 0.3302(3) 0.0329(10) Uani 1 1 d .
H13 H 0.2524 0.7417 0.2661 0.039 Uiso 1 1 calc R
C14 C 0.3961(3) 0.72211(16) 0.3331(3) 0.0283(9) Uani 1 1 d .
H14 H 0.4060 0.7035 0.2711 0.034 Uiso 1 1 calc R
C15 C 0.4727(3) 0.72669(15) 0.4258(3) 0.0248(9) Uani 1 1 d .
H15 H 0.5350 0.7112 0.4271 0.030 Uiso 1 1 calc R
C16 C 0.8477(3) 0.96554(15) 0.6827(3) 0.0241(9) Uani 1 1 d .
C17 C 0.8623(3) 0.98078(16) 0.7929(3) 0.0292(10) Uani 1 1 d .
H17 H 0.8168 0.9699 0.8338 0.035 Uiso 1 1 calc R
C18 C 0.9428(3) 1.01158(17) 0.8421(4) 0.0374(11) Uani 1 1 d .
H18 H 0.9521 1.0223 0.9164 0.045 Uiso 1 1 calc R
C19 C 1.0093(3) 1.02668(17) 0.7827(4) 0.0386(11) Uani 1 1 d .
H19 H 1.0637 1.0484 0.8160 0.046 Uiso 1 1 calc R
C20 C 0.9977(3) 1.01077(18) 0.6763(4) 0.0398(11) Uani 1 1 d .
H20 H 1.0452 1.0203 0.6370 0.048 Uiso 1 1 calc R
C21 C 0.9166(3) 0.98074(17) 0.6262(3) 0.0306(10) Uani 1 1 d .
H21 H 0.9081 0.9704 0.5519 0.037 Uiso 1 1 calc R
C22 C 0.6198(3) 0.94408(15) 1.0088(3) 0.0217(8) Uani 1 1 d .
C23 C 0.6021(3) 0.92839(15) 1.1081(3) 0.0257(9) Uani 1 1 d .
H23 H 0.5486 0.9052 1.1085 0.031 Uiso 1 1 calc R
C24 C 0.6614(3) 0.94614(17) 1.2070(3) 0.0293(10) Uani 1 1 d .
H24 H 0.6500 0.9340 1.2744 0.035 Uiso 1 1 calc R
C25 C 0.7369(3) 0.98138(17) 1.2073(3) 0.0285(10) Uani 1 1 d .
H25 H 0.7774 0.9937 1.2747 0.034 Uiso 1 1 calc R
C26 C 0.7532(3) 0.99876(16) 1.1083(3) 0.0253(9) Uani 1 1 d .
H26 H 0.8043 1.0234 1.1080 0.030 Uiso 1 1 calc R
C27 C 0.6952(3) 0.98020(15) 1.0104(3) 0.0225(9) Uani 1 1 d .
H27 H 0.7070 0.9923 0.9432 0.027 Uiso 1 1 calc R
C28 C 0.7407(3) 0.71616(15) 0.8472(3) 0.0225(9) Uani 1 1 d .
C29 C 0.7978(3) 0.67502(17) 0.8228(3) 0.0324(10) Uani 1 1 d .
H29 H 0.7929 0.6656 0.7484 0.039 Uiso 1 1 calc R
C30 C 0.8616(3) 0.64775(17) 0.9055(3) 0.0344(10) Uani 1 1 d .
H30 H 0.9008 0.6200 0.8879 0.041 Uiso 1 1 calc R
C31 C 0.8686(3) 0.66069(17) 1.0145(3) 0.0345(10) Uani 1 1 d .
H31 H 0.9126 0.6419 1.0715 0.041 Uiso 1 1 calc R
C32 C 0.8115(3) 0.70078(17) 1.0393(3) 0.0305(10) Uani 1 1 d .
H32 H 0.8155 0.7094 1.1139 0.037 Uiso 1 1 calc R
C33 C 0.7480(3) 0.72890(16) 0.9568(3) 0.0266(9) Uani 1 1 d .
H33 H 0.7095 0.7569 0.9749 0.032 Uiso 1 1 calc R
C34 C 0.5303(3) 0.91624(16) 0.4103(3) 0.0224(9) Uani 1 1 d .
C35 C 0.4834(3) 0.96334(16) 0.3686(3) 0.0245(9) Uani 1 1 d .
H35 H 0.5065 0.9959 0.4028 0.029 Uiso 1 1 calc R
C36 C 0.4037(3) 0.96297(18) 0.2783(3) 0.0321(10) Uani 1 1 d .
H36 H 0.3715 0.9950 0.2512 0.039 Uiso 1 1 calc R
C37 C 0.3714(3) 0.91549(19) 0.2278(3) 0.0355(11) Uani 1 1 d .
H37 H 0.3165 0.9151 0.1660 0.043 Uiso 1 1 calc R
C38 C 0.4180(3) 0.86863(17) 0.2659(3) 0.0333(10) Uani 1 1 d .
H38 H 0.3959 0.8364 0.2297 0.040 Uiso 1 1 calc R
C39 C 0.4967(3) 0.86889(16) 0.3568(3) 0.0268(9) Uani 1 1 d .
H39 H 0.5284 0.8366 0.3834 0.032 Uiso 1 1 calc R
C40 C 0.3362(3) 0.90237(15) 0.6834(3) 0.0254(9) Uani 1 1 d .
C41 C 0.3174(3) 0.91597(15) 0.5724(3) 0.0288(9) Uani 1 1 d .
H41 H 0.3696 0.9283 0.5424 0.035 Uiso 1 1 calc R
C42 C 0.2221(3) 0.91146(17) 0.5057(3) 0.0340(10) Uani 1 1 d .
H42 H 0.2097 0.9206 0.4302 0.041 Uiso 1 1 calc R
C43 C 0.1465(3) 0.89398(18) 0.5482(4) 0.0369(11) Uani 1 1 d .
H43 H 0.0822 0.8905 0.5016 0.044 Uiso 1 1 calc R
C44 C 0.1629(3) 0.88126(17) 0.6589(4) 0.0360(11) Uani 1 1 d .
H44 H 0.1099 0.8699 0.6887 0.043 Uiso 1 1 calc R
C45 C 0.2579(3) 0.88546(16) 0.7252(3) 0.0283(9) Uani 1 1 d .
H45 H 0.2697 0.8766 0.8007 0.034 Uiso 1 1 calc R
C46 C 0.9080(3) 0.84045(16) 0.9699(3) 0.0250(9) Uani 1 1 d .
C47 C 1.0776(3) 0.8083(2) 0.9970(4) 0.0453(13) Uani 1 1 d .
H47A H 1.0537 0.7885 0.9277 0.054 Uiso 1 1 calc R
H47B H 1.1182 0.7840 1.0514 0.054 Uiso 1 1 calc R
C48 C 1.1408(4) 0.8539(3) 0.9773(4) 0.0640(17) Uani 1 1 d .
H48A H 1.1047 0.8745 0.9141 0.096 Uiso 1 1 calc R
H48B H 1.2020 0.8403 0.9626 0.096 Uiso 1 1 calc R
H48C H 1.1566 0.8766 1.0425 0.096 Uiso 1 1 calc R
C49 C 1.0122(4) 0.8329(2) 1.1593(4) 0.0559(15) Uani 1 1 d .
H49A H 1.0780 0.8494 1.1860 0.067 Uiso 1 1 calc R
H49B H 0.9625 0.8569 1.1775 0.067 Uiso 1 1 calc R
C50 C 1.0105(4) 0.7833(2) 1.2148(5) 0.0704(17) Uani 1 1 d .
H50A H 0.9446 0.7675 1.1913 0.106 Uiso 1 1 calc R
H50B H 1.0263 0.7892 1.2943 0.106 Uiso 1 1 calc R
H50C H 1.0593 0.7593 1.1967 0.106 Uiso 1 1 calc R

loop_
_atom_site_aniso_label
_atom_site_aniso_U_11
_atom_site_aniso_U_22
_atom_site_aniso_U_33
_atom_site_aniso_U_23
_atom_site_aniso_U_13
_atom_site_aniso_U_12
Cu1 0.0287(3) 0.0234(3) 0.0154(2) 0.0007(2) 0.00557(19) 0.0021(2)
S1 0.0316(6) 0.0330(6) 0.0185(5) 0.0012(5) 0.0069(4) 0.0043(5)
S2 0.0333(6) 0.0304(6) 0.0169(5) -0.0007(4) 0.0057(4) 0.0077(5)
B1 0.029(2) 0.018(2) 0.016(2) -0.0006(18) 0.0049(18) -0.0021(19)
N1 0.0314(18) 0.0218(19) 0.0152(15) 0.0025(14) 0.0065(14) 0.0018(15)
N2 0.0272(17) 0.0187(18) 0.0151(15) 0.0011(14) 0.0044(13) -0.0006(14)
N3 0.0321(18) 0.0191(18) 0.0129(15) 0.0036(14) 0.0049(13) 0.0000(15)
N4 0.0261(17) 0.0187(17) 0.0166(15) -0.0004(14) 0.0022(13) -0.0016(14)
N5 0.0256(17) 0.0224(19) 0.0193(16) 0.0011(14) 0.0070(13) -0.0006(15)
N6 0.0273(17) 0.0200(18) 0.0152(15) 0.0022(14) 0.0037(13) -0.0018(14)
N7 0.043(2) 0.046(3) 0.0228(18) -0.0024(17) 0.0053(16) 0.0156(19)
C1 0.030(2) 0.019(2) 0.0158(18) -0.0023(17) 0.0070(16) -0.0018(18)
C2 0.040(2) 0.020(2) 0.022(2) -0.0046(18) 0.0106(18) -0.0003(19)
C3 0.033(2) 0.017(2) 0.0175(19) 0.0023(16) 0.0105(17) 0.0003(17)
C4 0.034(2) 0.016(2) 0.0198(19) 0.0020(17) 0.0084(17) 0.0026(18)
C5 0.032(2) 0.021(2) 0.024(2) -0.0006(18) 0.0123(17) 0.0029(18)
C6 0.029(2) 0.018(2) 0.021(2) 0.0001(17) 0.0047(16) 0.0014(17)
C7 0.029(2) 0.017(2) 0.0148(17) 0.0011(16) 0.0062(15) 0.0026(17)
C8 0.037(2) 0.021(2) 0.0196(19) 0.0041(17) 0.0095(17) -0.0014(18)
C9 0.033(2) 0.017(2) 0.0174(18) 0.0024(16) 0.0083(16) 0.0056(18)
C10 0.030(2) 0.020(2) 0.023(2) 0.0003(17) 0.0081(17) -0.0033(18)
C11 0.035(2) 0.027(2) 0.020(2) -0.0039(18) 0.0080(17) -0.0028(19)
C12 0.035(2) 0.027(2) 0.030(2) -0.0047(19) 0.0084(19) -0.0017(19)
C13 0.040(3) 0.033(3) 0.022(2) -0.0023(19) -0.0005(18) -0.003(2)
C14 0.042(2) 0.025(2) 0.019(2) -0.0042(18) 0.0094(18) -0.001(2)
C15 0.035(2) 0.021(2) 0.0191(19) -0.0011(17) 0.0064(17) -0.0004(18)
C16 0.028(2) 0.020(2) 0.023(2) 0.0049(17) 0.0031(17) 0.0036(17)
C17 0.031(2) 0.026(2) 0.030(2) -0.0015(19) 0.0074(18) -0.0002(19)
C18 0.038(3) 0.032(3) 0.037(3) -0.005(2) -0.001(2) 0.002(2)
C19 0.029(2) 0.024(3) 0.056(3) -0.002(2) -0.003(2) 0.0000(19)
C20 0.033(2) 0.037(3) 0.050(3) 0.009(2) 0.011(2) -0.002(2)
C21 0.030(2) 0.031(3) 0.031(2) 0.011(2) 0.0084(18) 0.002(2)
C22 0.029(2) 0.019(2) 0.0173(18) -0.0020(16) 0.0070(16) 0.0053(17)
C23 0.034(2) 0.019(2) 0.026(2) 0.0015(18) 0.0102(18) 0.0012(18)
C24 0.037(2) 0.033(3) 0.020(2) -0.0012(19) 0.0108(18) 0.004(2)
C25 0.034(2) 0.034(3) 0.0157(19) -0.0058(18) 0.0011(17) 0.009(2)
C26 0.028(2) 0.024(2) 0.025(2) -0.0033(18) 0.0080(17) 0.0014(18)
C27 0.032(2) 0.018(2) 0.0195(19) 0.0007(16) 0.0089(17) 0.0033(17)
C28 0.029(2) 0.019(2) 0.0191(19) 0.0033(16) 0.0044(16) -0.0054(17)
C29 0.038(2) 0.029(3) 0.029(2) -0.007(2) 0.0064(19) 0.004(2)
C30 0.039(3) 0.026(2) 0.036(2) 0.000(2) 0.005(2) 0.007(2)
C31 0.035(2) 0.027(3) 0.036(2) 0.007(2) -0.001(2) 0.002(2)
C32 0.040(2) 0.029(2) 0.021(2) 0.0023(19) 0.0054(18) -0.002(2)
C33 0.032(2) 0.023(2) 0.025(2) -0.0002(18) 0.0070(18) 0.0005(18)
C34 0.030(2) 0.025(2) 0.0143(18) -0.0007(17) 0.0086(16) 0.0012(18)
C35 0.034(2) 0.024(2) 0.0163(18) 0.0037(17) 0.0076(16) 0.0004(18)
C36 0.041(2) 0.032(3) 0.022(2) 0.0044(19) 0.0037(19) 0.006(2)
C37 0.036(2) 0.045(3) 0.022(2) 0.004(2) 0.0007(18) -0.009(2)
C38 0.050(3) 0.029(3) 0.019(2) -0.0004(19) 0.0051(19) -0.008(2)
C39 0.040(2) 0.023(2) 0.0193(19) 0.0071(18) 0.0093(18) 0.0021(19)
C40 0.032(2) 0.018(2) 0.024(2) -0.0003(18) 0.0047(17) 0.0039(18)
C41 0.035(2) 0.019(2) 0.032(2) -0.0008(18) 0.0068(19) 0.0035(18)
C42 0.040(3) 0.028(3) 0.029(2) 0.002(2) 0.000(2) 0.005(2)
C43 0.028(2) 0.035(3) 0.042(3) -0.003(2) -0.002(2) -0.003(2)
C44 0.030(2) 0.035(3) 0.044(3) 0.001(2) 0.011(2) -0.003(2)
C45 0.032(2) 0.023(2) 0.031(2) -0.0009(19) 0.0089(18) 0.0025(19)
C46 0.033(2) 0.020(2) 0.0194(19) -0.0007(17) 0.0014(17) 0.0003(18)
C47 0.048(3) 0.060(4) 0.027(2) 0.000(2) 0.007(2) 0.031(3)
C48 0.040(3) 0.102(5) 0.055(3) -0.016(3) 0.020(3) -0.007(3)
C49 0.061(3) 0.070(4) 0.038(3) 0.006(3) 0.016(3) 0.022(3)
C50 0.082(4) 0.071(5) 0.064(4) 0.009(3) 0.029(3) 0.009(3)

loop_
_atom_type_symbol
_atom_type_description
_atom_type_scat_dispersion_real
_atom_type_scat_dispersion_imag
_atom_type_scat_source
C C 0.0033 0.0016 'International Tables Vol C Tables 4.2.6.8 and 6.1.1.4'
H H 0.0000 0.0000 'International Tables Vol C Tables 4.2.6.8 and 6.1.1.4'
B B 0.0013 0.0007 'International Tables Vol C Tables 4.2.6.8 and 6.1.1.4'
N N 0.0061 0.0033 'International Tables Vol C Tables 4.2.6.8 and 6.1.1.4'
S S 0.1246 0.1234 'International Tables Vol C Tables 4.2.6.8 and 6.1.1.4'
Cu Cu 0.3201 1.2651 'International Tables Vol C Tables 4.2.6.8 and 6.1.1.4'

loop_
_geom_angle_atom_site_label_1
_geom_angle_atom_site_label_2
_geom_angle_atom_site_label_3
_geom_angle
N3 Cu1 N5 85.38(12)
N3 Cu1 N1 87.57(12)
N5 Cu1 N1 93.90(11)
N3 Cu1 S1 174.88(9)
N5 Cu1 S1 95.56(9)
N1 Cu1 S1 97.38(9)
N3 Cu1 S2 101.17(8)
N5 Cu1 S2 151.46(9)
N1 Cu1 S2 113.96(8)
S2 Cu1 S1 75.65(4)
C46 S2 Cu1 85.46(13)
C46 S1 Cu1 85.94(14)
N2 B1 N6 111.3(3)
N2 B1 N4 109.5(3)
N6 B1 N4 108.0(3)
N2 B1 H1 109.4
N6 B1 H1 109.4
N4 B1 H1 109.4
C1 N2 N1 110.1(3)
C1 N2 B1 129.2(3)
N1 N2 B1 119.8(3)
C3 N1 N2 106.0(3)
C3 N1 Cu1 138.1(3)
N2 N1 Cu1 112.6(2)
C4 N3 N4 106.3(3)
C4 N3 Cu1 136.5(3)
N4 N3 Cu1 116.3(2)
C6 N4 N3 109.6(3)
C6 N4 B1 130.5(3)
N3 N4 B1 119.7(3)
C7 N5 N6 106.9(3)
C7 N5 Cu1 136.8(2)
N6 N5 Cu1 116.2(2)
C9 N6 N5 109.6(3)
C9 N6 B1 128.9(3)
N5 N6 B1 119.7(3)
C46 N7 C47 121.4(3)
C46 N7 C49 123.9(4)
C47 N7 C49 114.3(3)
N2 C1 C2 107.1(3)
N2 C1 C10 124.2(3)
C2 C1 C10 128.6(3)
C1 C2 C3 105.7(3)
C1 C2 H2 127.1
C3 C2 H2 127.1
N1 C3 C2 111.1(3)
N1 C3 C28 122.8(3)
C2 C3 C28 125.9(4)
N3 C4 C5 110.3(3)
N3 C4 C22 121.3(3)
C5 C4 C22 128.3(3)
C4 C5 C6 106.4(3)
C4 C5 H5 126.8
C6 C5 H5 126.8
N4 C6 C5 107.4(3)
N4 C6 C40 124.9(3)
C5 C6 C40 127.8(3)
N5 C7 C8 109.9(3)
N5 C7 C16 123.2(3)
C8 C7 C16 126.6(3)
C9 C8 C7 106.4(3)
C9 C8 H8 126.8
C7 C8 H8 126.8
N6 C9 C8 107.1(3)
N6 C9 C34 123.4(3)
C8 C9 C34 129.5(3)
C11 C10 C15 118.6(3)
C11 C10 C1 122.7(3)
C15 C10 C1 118.6(3)
C12 C11 C10 120.3(3)
C12 C11 H11 119.8
C10 C11 H11 119.8
C13 C12 C11 120.6(4)
C13 C12 H12 119.7
C11 C12 H12 119.7
C12 C13 C14 119.6(4)
C12 C13 H13 120.2
C14 C13 H13 120.2
C15 C14 C13 120.4(4)
C15 C14 H14 119.8
C13 C14 H14 119.8
C14 C15 C10 120.4(4)
C14 C15 H15 119.8
C10 C15 H15 119.8
C21 C16 C17 118.5(4)
C21 C16 C7 120.4(3)
C17 C16 C7 120.8(3)
C18 C17 C16 120.2(4)
C18 C17 H17 119.9
C16 C17 H17 119.9
C19 C18 C17 119.6(4)
C19 C18 H18 120.2
C17 C18 H18 120.2
C20 C19 C18 120.8(4)
C20 C19 H19 119.6
C18 C19 H19 119.6
C19 C20 C21 119.8(4)
C19 C20 H20 120.1
C21 C20 H20 120.1
C16 C21 C20 121.0(4)
C16 C21 H21 119.5
C20 C21 H21 119.5
C23 C22 C27 118.3(3)
C23 C22 C4 120.4(3)
C27 C22 C4 121.3(3)
C22 C23 C24 120.9(4)
C22 C23 H23 119.6
C24 C23 H23 119.6
C25 C24 C23 120.0(4)
C25 C24 H24 120.0
C23 C24 H24 120.0
C24 C25 C26 119.6(4)
C24 C25 H25 120.2
C26 C25 H25 120.2
C27 C26 C25 120.1(4)
C27 C26 H26 119.9
C25 C26 H26 119.9
C26 C27 C22 121.0(3)
C26 C27 H27 119.5
C22 C27 H27 119.5
C29 C28 C33 118.9(4)
C29 C28 C3 120.2(3)
C33 C28 C3 120.7(3)
C30 C29 C28 120.6(4)
C30 C29 H29 119.7
C28 C29 H29 119.7
C29 C30 C31 120.3(4)
C29 C30 H30 119.9
C31 C30 H30 119.9
C32 C31 C30 119.5(4)
C32 C31 H31 120.2
C30 C31 H31 120.2
C31 C32 C33 120.7(4)
C31 C32 H32 119.6
C33 C32 H32 119.6
C32 C33 C28 120.0(4)
C32 C33 H33 120.0
C28 C33 H33 120.0
C39 C34 C35 118.6(3)
C39 C34 C9 122.6(3)
C35 C34 C9 118.7(3)
C36 C35 C34 120.7(4)
C36 C35 H35 119.6
C34 C35 H35 119.6
C37 C36 C35 119.4(4)
C37 C36 H36 120.3
C35 C36 H36 120.3
C38 C37 C36 120.9(4)
C38 C37 H37 119.5
C36 C37 H37 119.5
C39 C38 C37 119.7(4)
C39 C38 H38 120.1
C37 C38 H38 120.1
C38 C39 C34 120.6(4)
C38 C39 H39 119.7
C34 C39 H39 119.7
C45 C40 C41 118.6(4)
C45 C40 C6 118.0(3)
C41 C40 C6 123.4(4)
C42 C41 C40 120.0(4)
C42 C41 H41 120.0
C40 C41 H41 120.0
C43 C42 C41 120.4(4)
C43 C42 H42 119.8
C41 C42 H42 119.8
C42 C43 C44 120.7(4)
C42 C43 H43 119.6
C44 C43 H43 119.6
C45 C44 C43 118.8(4)
C45 C44 H44 120.6
C43 C44 H44 120.6
C44 C45 C40 121.5(4)
C44 C45 H45 119.3
C40 C45 H45 119.3
N7 C46 S1 123.3(3)
N7 C46 S2 123.9(3)
S1 C46 S2 112.8(2)
N7 C47 C48 112.1(4)
N7 C47 H47A 109.2
C48 C47 H47A 109.2
N7 C47 H47B 109.2
C48 C47 H47B 109.2
H47A C47 H47B 107.9
C47 C48 H48A 109.5
C47 C48 H48B 109.5
H48A C48 H48B 109.5
C47 C48 H48C 109.5
H48A C48 H48C 109.5
H48B C48 H48C 109.5
C50 C49 N7 112.1(5)
C50 C49 H49A 109.2
N7 C49 H49A 109.2
C50 C49 H49B 109.2
N7 C49 H49B 109.2
H49A C49 H49B 107.9
C49 C50 H50A 109.5
C49 C50 H50B 109.5
H50A C50 H50B 109.5
C49 C50 H50C 109.5
H50A C50 H50C 109.5
H50B C50 H50C 109.5

loop_
_geom_bond_atom_site_label_1
_geom_bond_atom_site_label_2
_geom_bond_distance
Cu1 N3 2.038(3)
Cu1 N5 2.047(3)
Cu1 N1 2.236(3)
Cu1 S1 2.3273(11)
Cu1 S2 2.3311(10)
S2 C46 1.723(4)
S1 C46 1.707(4)
B1 N2 1.528(5)
B1 N6 1.547(5)
B1 N4 1.555(5)
B1 H1 1.0000
N2 C1 1.367(5)
N1 N2 1.374(4)
N1 C3 1.336(5)
N5 C7 1.336(5)
N5 N6 1.367(4)
N6 C9 1.364(4)
N3 C4 1.352(5)
N3 N4 1.379(4)
N4 C6 1.367(4)
N7 C46 1.313(5)
N7 C47 1.492(5)
N7 C49 1.493(5)
C1 C2 1.385(5)
C1 C10 1.478(5)
C2 C3 1.390(5)
C2 H2 0.9500
C3 C28 1.485(5)
C4 C5 1.384(5)
C4 C22 1.479(5)
C5 C6 1.385(5)
C5 H5 0.9500
C6 C40 1.474(5)
C7 C8 1.387(5)
C7 C16 1.476(5)
C8 C9 1.378(5)
C8 H8 0.9500
C9 C34 1.473(5)
C10 C11 1.392(5)
C10 C15 1.402(5)
C11 C12 1.391(5)
C11 H11 0.9500
C12 C13 1.375(5)
C12 H12 0.9500
C13 C14 1.390(5)
C13 H13 0.9500
C14 C15 1.382(5)
C14 H14 0.9500
C15 H15 0.9500
C16 C21 1.381(5)
C16 C17 1.404(5)
C17 C18 1.384(6)
C17 H17 0.9500
C18 C19 1.379(6)
C18 H18 0.9500
C19 C20 1.368(6)
C19 H19 0.9500
C20 C21 1.383(6)
C20 H20 0.9500
C21 H21 0.9500
C22 C23 1.389(5)
C22 C27 1.391(5)
C23 C24 1.391(5)
C23 H23 0.9500
C24 C25 1.380(6)
C24 H24 0.9500
C25 C26 1.389(5)
C25 H25 0.9500
C26 C27 1.381(5)
C26 H26 0.9500
C27 H27 0.9500
C28 C29 1.390(5)
C28 C33 1.394(5)
C29 C30 1.379(6)
C29 H29 0.9500
C30 C31 1.389(6)
C30 H30 0.9500
C31 C32 1.373(6)
C31 H31 0.9500
C32 C33 1.387(5)
C32 H32 0.9500
C33 H33 0.9500
C34 C39 1.399(5)
C34 C35 1.400(5)
C35 C36 1.383(5)
C35 H35 0.9500
C36 C37 1.383(6)
C36 H36 0.9500
C37 C38 1.382(6)
C37 H37 0.9500
C38 C39 1.380(5)
C38 H38 0.9500
C39 H39 0.9500
C40 C45 1.389(5)
C40 C41 1.399(5)
C41 C42 1.394(5)
C41 H41 0.9500
C42 C43 1.367(6)
C42 H42 0.9500
C43 C44 1.393(6)
C43 H43 0.9500
C44 C45 1.389(5)
C44 H44 0.9500
C45 H45 0.9500
C47 C48 1.510(7)
C47 H47A 0.9900
C47 H47B 0.9900
C48 H48A 0.9800
C48 H48B 0.9800
C48 H48C 0.9800
C49 C50 1.441(7)
C49 H49A 0.9900
C49 H49B 0.9900
C50 H50A 0.9800
C50 H50B 0.9800
C50 H50C 0.9800
